data_7023283
loop_
_publ_author_name
'Liu, Pei-Hsin'
'Chuang, Fu-Jung'
'Tu, Cheng-Yi'
'Hu, Ching-Han'
'Lin, Tzu-Wei'
'Wang, Yu-Tang'
'Lin, Chia-Her'
'Datta, Amitabha'
'Huang, Jui-Hsien'

_publ_section_title
;
 Aluminum complexes incorporating symmetrical and asymmetrical tridentate
 pincer type pyrrolyl ligands: synthesis, characterization and reactivity
 study.
;
_journal_issue 37
_journal_name_full 'Dalton transactions (Cambridge, England : 2003)'
_journal_page_first 13754
_journal_page_last 13764
_journal_paper_doi 10.1039/c3dt51133b
_journal_volume 42
_journal_year 2013
_chemical_formula_moiety 'C12 H22 Al Cl2 N3'
_chemical_formula_sum 'C12 H22 Al Cl2 N3'
_chemical_formula_weight 306.21
_chemical_name_systematic
; 
 ? 
;
_space_group_IT_number 14
_symmetry_cell_setting monoclinic
_symmetry_space_group_name_Hall '-P 2ybc'
_symmetry_space_group_name_H-M 'P 1 21/c 1'
_atom_sites_solution_hydrogens geom
_atom_sites_solution_primary direct
_atom_sites_solution_secondary difmap
_audit_creation_method SHELXL-97
_cell_angle_alpha 90.00
_cell_angle_beta 112.575(2)
_cell_angle_gamma 90.00
_cell_formula_units_Z 4
_cell_length_a 12.5365(4)
_cell_length_b 13.4673(4)
_cell_length_c 10.0304(3)
_cell_measurement_temperature 149(2)
_cell_measurement_theta_max 28.85
_cell_measurement_theta_min 2.01
_cell_volume 1563.70(9)
_computing_cell_refinement 'SAINT V7.68A (Bruker AXS, 2009)'
_computing_data_collection 'APEX2 (Bruker AXS, 2010)'
_computing_data_reduction 'SAINT V7.68A (Bruker AXS, 2009)'
_computing_molecular_graphics 'SHELXTL (Sheldrick, 2008)'
_computing_publication_material SHELXTL
_computing_structure_refinement 'SHELXL-97 (Sheldrick, 2008)'
_computing_structure_solution 'SHELXS-97 (Sheldrick, 2008)'
_diffrn_ambient_temperature 149(2)
_diffrn_detector_area_resol_mean 8.3333
_diffrn_measured_fraction_theta_full 0.999
_diffrn_measured_fraction_theta_max 0.999
_diffrn_measurement_device_type 'Bruker APEX-II CCD'
_diffrn_measurement_method '\f and \w scans'
_diffrn_radiation_monochromator graphite
_diffrn_radiation_source 'fine-focus sealed tube'
_diffrn_radiation_type MoK\a
_diffrn_radiation_wavelength 0.71073
_diffrn_reflns_av_R_equivalents 0.0361
_diffrn_reflns_av_sigmaI/netI 0.0237
_diffrn_reflns_limit_h_max 16
_diffrn_reflns_limit_h_min -16
_diffrn_reflns_limit_k_max 17
_diffrn_reflns_limit_k_min -17
_diffrn_reflns_limit_l_max 13
_diffrn_reflns_limit_l_min -13
_diffrn_reflns_number 21774
_diffrn_reflns_theta_full 28.28
_diffrn_reflns_theta_max 28.28
_diffrn_reflns_theta_min 1.76
_exptl_absorpt_coefficient_mu 0.459
_exptl_absorpt_correction_T_max 0.984
_exptl_absorpt_correction_T_min 0.975
_exptl_absorpt_correction_type multi-scan
_exptl_absorpt_process_details 'SADABS V2008/1 (Bruker AXS, 2008)'
_exptl_crystal_colour colourless
_exptl_crystal_density_diffrn 1.301
_exptl_crystal_density_method 'not measured'
_exptl_crystal_description columnar
_exptl_crystal_F_000 648
_exptl_crystal_size_max 0.35
_exptl_crystal_size_mid 0.20
_exptl_crystal_size_min 0.15
_refine_diff_density_max 0.484
_refine_diff_density_min -0.291
_refine_diff_density_rms 0.054
_refine_ls_extinction_method none
_refine_ls_goodness_of_fit_ref 1.052
_refine_ls_hydrogen_treatment constr
_refine_ls_matrix_type full
_refine_ls_number_parameters 168
_refine_ls_number_reflns 3884
_refine_ls_number_restraints 0
_refine_ls_restrained_S_all 1.052
_refine_ls_R_factor_all 0.0420
_refine_ls_R_factor_gt 0.0330
_refine_ls_shift/su_max 0.001
_refine_ls_shift/su_mean 0.000
_refine_ls_structure_factor_coef Fsqd
_refine_ls_weighting_details 'calc w=1/[\s^2^(Fo^2^)+(0.0480P)^2^+0.5836P] where P=(Fo^2^+2Fc^2^)/3'
_refine_ls_weighting_scheme calc
_refine_ls_wR_factor_gt 0.0862
_refine_ls_wR_factor_ref 0.0939
_reflns_number_gt 3283
_reflns_number_total 3884
_reflns_threshold_expression >2sigma(I)
_cod_data_source_file c3dt51133b.txt
_cod_data_source_block pei1081_0m
_cod_original_cell_volume 1563.70(8)
_cod_original_sg_symbol_H-M 'P 21/c'
_cod_database_code 7023283

loop_
_symmetry_equiv_pos_as_xyz
'x, y, z'
'-x, y+1/2, -z+1/2'
'-x, -y, -z'
'x, -y-1/2, z-1/2'

loop_
_atom_site_label
_atom_site_type_symbol
_atom_site_fract_x
_atom_site_fract_y
_atom_site_fract_z
_atom_site_U_iso_or_equiv
_atom_site_adp_type
_atom_site_occupancy
_atom_site_symmetry_multiplicity
_atom_site_calc_flag
_atom_site_refinement_flags
Cl1 Cl 0.05659(3) 0.89602(3) 0.80388(4) 0.03165(11) Uani 1 1 d .
Cl2 Cl 0.20143(4) 1.10378(3) 1.02636(4) 0.03397(11) Uani 1 1 d .
Al3 Al 0.21732(4) 0.96034(3) 0.94205(4) 0.02222(11) Uani 1 1 d .
N1 N 0.34264(10) 0.88042(9) 0.97511(13) 0.0248(2) Uani 1 1 d .
N2 N 0.22956(11) 0.88266(9) 1.14042(14) 0.0272(3) Uani 1 1 d .
N3 N 0.29408(10) 1.02657(9) 0.79599(13) 0.0242(2) Uani 1 1 d .
H1 H 0.3281 1.0839 0.8459 0.029 Uiso 1 1 calc R
C1 C 0.30325(17) 1.12536(14) 0.58882(19) 0.0419(4) Uani 1 1 d .
H1A H 0.3593 1.0800 0.5751 0.063 Uiso 1 1 calc R
H1B H 0.3444 1.1770 0.6584 0.063 Uiso 1 1 calc R
H1C H 0.2564 1.1562 0.4963 0.063 Uiso 1 1 calc R
C2 C 0.16627(14) 0.98255(12) 0.54380(16) 0.0326(3) Uani 1 1 d .
H2A H 0.1188 0.9440 0.5832 0.049 Uiso 1 1 calc R
H2B H 0.2253 0.9394 0.5327 0.049 Uiso 1 1 calc R
H2C H 0.1172 1.0097 0.4495 0.049 Uiso 1 1 calc R
C3 C 0.13364(17) 1.13768(13) 0.6595(2) 0.0400(4) Uani 1 1 d .
H3A H 0.1719 1.1911 0.7274 0.060 Uiso 1 1 calc R
H3B H 0.0824 1.1009 0.6950 0.060 Uiso 1 1 calc R
H3C H 0.0882 1.1662 0.5647 0.060 Uiso 1 1 calc R
C4 C 0.22458(14) 1.06728(12) 0.64619(16) 0.0297(3) Uani 1 1 d .
C5 C 0.39825(13) 0.96787(12) 0.80218(15) 0.0280(3) Uani 1 1 d .
H5A H 0.3833 0.9372 0.7070 0.034 Uiso 1 1 calc R
H5B H 0.4658 1.0125 0.8260 0.034 Uiso 1 1 calc R
C6 C 0.42310(12) 0.88866(11) 0.91523(15) 0.0255(3) Uani 1 1 d .
C7 C 0.50473(13) 0.81580(12) 0.97190(17) 0.0309(3) Uani 1 1 d .
H7 H 0.5707 0.8045 0.9494 0.037 Uiso 1 1 calc R
C8 C 0.47150(13) 0.76021(12) 1.07124(17) 0.0321(3) Uani 1 1 d .
H8 H 0.5111 0.7050 1.1275 0.039 Uiso 1 1 calc R
C9 C 0.37121(13) 0.80218(11) 1.06930(16) 0.0285(3) Uani 1 1 d .
C10 C 0.28202(14) 0.78403(12) 1.13254(18) 0.0325(3) Uani 1 1 d .
H10A H 0.2220 0.7378 1.0707 0.039 Uiso 1 1 calc R
H10B H 0.3184 0.7546 1.2301 0.039 Uiso 1 1 calc R
C11 C 0.11872(15) 0.86759(14) 1.15932(19) 0.0368(4) Uani 1 1 d .
H11A H 0.0848 0.9322 1.1649 0.055 Uiso 1 1 calc R
H11B H 0.1331 0.8304 1.2486 0.055 Uiso 1 1 calc R
H11C H 0.0652 0.8302 1.0770 0.055 Uiso 1 1 calc R
C12 C 0.30997(15) 0.93533(14) 1.26955(17) 0.0368(4) Uani 1 1 d .
H12A H 0.3242 0.8945 1.3555 0.055 Uiso 1 1 calc R
H12B H 0.2758 0.9988 1.2801 0.055 Uiso 1 1 calc R
H12C H 0.3832 0.9476 1.2584 0.055 Uiso 1 1 calc R

loop_
_atom_site_aniso_label
_atom_site_aniso_U_11
_atom_site_aniso_U_22
_atom_site_aniso_U_33
_atom_site_aniso_U_23
_atom_site_aniso_U_13
_atom_site_aniso_U_12
Cl1 0.02442(18) 0.0364(2) 0.03098(19) 0.00323(14) 0.00713(15) -0.00419(14)
Cl2 0.0435(2) 0.02636(19) 0.0410(2) -0.00411(14) 0.02608(19) 0.00014(14)
Al3 0.0211(2) 0.0236(2) 0.0233(2) 0.00009(15) 0.00989(17) 0.00160(16)
N1 0.0230(6) 0.0306(6) 0.0226(6) 0.0007(5) 0.0108(5) 0.0036(5)
N2 0.0263(6) 0.0322(6) 0.0262(6) 0.0039(5) 0.0136(5) 0.0033(5)
N3 0.0261(6) 0.0257(6) 0.0221(6) -0.0023(4) 0.0109(5) -0.0040(5)
C1 0.0544(11) 0.0414(9) 0.0336(9) 0.0041(7) 0.0212(8) -0.0147(8)
C2 0.0353(8) 0.0377(8) 0.0220(7) 0.0013(6) 0.0077(6) -0.0055(7)
C3 0.0488(10) 0.0335(8) 0.0373(9) 0.0097(7) 0.0161(8) 0.0081(8)
C4 0.0357(8) 0.0292(7) 0.0246(7) 0.0033(6) 0.0121(6) -0.0047(6)
C5 0.0257(7) 0.0390(8) 0.0231(7) -0.0052(6) 0.0137(6) -0.0036(6)
C6 0.0214(7) 0.0334(8) 0.0232(7) -0.0099(5) 0.0102(6) -0.0027(5)
C7 0.0229(7) 0.0393(8) 0.0295(7) -0.0128(6) 0.0090(6) 0.0026(6)
C8 0.0283(7) 0.0334(8) 0.0301(8) -0.0032(6) 0.0063(6) 0.0081(6)
C9 0.0283(7) 0.0304(7) 0.0261(7) 0.0014(6) 0.0096(6) 0.0061(6)
C10 0.0354(8) 0.0314(8) 0.0333(8) 0.0104(6) 0.0158(7) 0.0079(6)
C11 0.0334(9) 0.0450(9) 0.0401(9) 0.0103(7) 0.0232(8) 0.0025(7)
C12 0.0377(9) 0.0511(10) 0.0239(7) -0.0005(7) 0.0144(7) -0.0003(8)

loop_
_atom_type_symbol
_atom_type_description
_atom_type_scat_dispersion_real
_atom_type_scat_dispersion_imag
_atom_type_scat_source
C C 0.0033 0.0016 'International Tables Vol C Tables 4.2.6.8 and 6.1.1.4'
H H 0.0000 0.0000 'International Tables Vol C Tables 4.2.6.8 and 6.1.1.4'
N N 0.0061 0.0033 'International Tables Vol C Tables 4.2.6.8 and 6.1.1.4'
Al Al 0.0645 0.0514 'International Tables Vol C Tables 4.2.6.8 and 6.1.1.4'
Cl Cl 0.1484 0.1585 'International Tables Vol C Tables 4.2.6.8 and 6.1.1.4'

loop_
_geom_angle_atom_site_label_1
_geom_angle_atom_site_label_2
_geom_angle_atom_site_label_3
_geom_angle
N1 Al3 Cl1 114.15(5)
N1 Al3 Cl2 131.42(5)
Cl1 Al3 Cl2 114.33(2)
N1 Al3 N2 78.42(5)
Cl1 Al3 N2 96.58(4)
Cl2 Al3 N2 93.23(4)
N1 Al3 N3 78.26(5)
Cl1 Al3 N3 105.86(4)
Cl2 Al3 N3 91.58(4)
N2 Al3 N3 152.66(5)
C6 N1 C9 108.99(12)
C6 N1 Al3 127.07(10)
C9 N1 Al3 123.93(10)
C12 N2 C11 108.03(12)
C12 N2 C10 107.80(13)
C11 N2 C10 109.67(12)
C12 N2 Al3 110.53(10)
C11 N2 Al3 115.85(10)
C10 N2 Al3 104.68(9)
C5 N3 C4 112.86(11)
C5 N3 Al3 110.46(9)
C4 N3 Al3 124.52(9)
N3 C4 C2 109.95(12)
N3 C4 C3 107.52(12)
C2 C4 C3 110.07(14)
N3 C4 C1 110.34(13)
C2 C4 C1 109.93(13)
C3 C4 C1 108.99(14)
C6 C5 N3 109.23(11)
N1 C6 C7 108.63(13)
N1 C6 C5 114.66(12)
C7 C6 C5 136.60(13)
C6 C7 C8 106.99(13)
C9 C8 C7 106.55(14)
N1 C9 C8 108.83(13)
N1 C9 C10 112.15(12)
C8 C9 C10 138.90(15)
N2 C10 C9 106.92(12)

loop_
_geom_bond_atom_site_label_1
_geom_bond_atom_site_label_2
_geom_bond_distance
Cl1 Al3 2.1418(6)
Cl2 Al3 2.1485(5)
Al3 N1 1.8266(13)
Al3 N2 2.2006(13)
Al3 N3 2.2249(12)
N1 C6 1.3623(18)
N1 C9 1.3680(19)
N2 C12 1.481(2)
N2 C11 1.4867(19)
N2 C10 1.4977(19)
N3 C5 1.5073(19)
N3 C4 1.5206(19)
C1 C4 1.533(2)
C2 C4 1.521(2)
C3 C4 1.528(2)
C5 C6 1.500(2)
C6 C7 1.374(2)
C7 C8 1.430(2)
C8 C9 1.372(2)
C9 C10 1.502(2)
